data_1508880
loop_
_publ_author_name
'Yan, Xuzhou'
'Li, Zhengtao'
'Wei, Peifa'
'Huang, Feihe'

_publ_section_title
;
 Chemically-Responsive Complexation of A Diquaternary Salt with
 Bis(m-phenylene)-32-Crown-10 Derivatives and Host Substituent Effect on
 Complexation Geometry.
;
_journal_issue 3
_journal_name_full 'Organic letters'
_journal_page_first 534
_journal_page_last 537
_journal_paper_doi 10.1021/ol303355z
_journal_volume 15
_journal_year 2013
_chemical_formula_moiety 'C52 H60 Fe2 O14, C14 H12 N2, 2(F6 P), C3 H6 O '
_chemical_formula_sum 'C69 H78 F12 Fe2 N2 O15 P2'
_chemical_formula_weight 1576.97
_chemical_name_systematic
; 
 ? 
;
_space_group_IT_number 33
_symmetry_cell_setting orthorhombic
_symmetry_space_group_name_Hall 'P 2c -2n'
_symmetry_space_group_name_H-M 'P n a 21'
_atom_sites_solution_hydrogens geom
_atom_sites_solution_primary direct
_atom_sites_solution_secondary difmap
_audit_creation_method SHELXL-97
_cell_angle_alpha 90.00
_cell_angle_beta 90.00
_cell_angle_gamma 90.00
_cell_formula_units_Z 4
_cell_length_a 21.8315(6)
_cell_length_b 10.7382(3)
_cell_length_c 29.5987(7)
_cell_measurement_reflns_used 11176
_cell_measurement_temperature 170(2)
_cell_measurement_theta_max 29.4444
_cell_measurement_theta_min 2.9490
_cell_volume 6938.9(3)
_computing_cell_refinement 'CrysAlis PRO (Agilent Technologies, 2011)'
_computing_data_collection 'CrysAlis PRO'
_computing_data_reduction 'CrysAlis PRO'
_computing_molecular_graphics 'OLEX2 (Dolomanov et al., 2009)'
_computing_publication_material OLEX2
_computing_structure_refinement 'SHELXL-97 (Sheldrick, 2008)'
_computing_structure_solution 'SHELXS-97 (Sheldrick, 2008)'
_diffrn_ambient_temperature 170(2)
_diffrn_detector_area_resol_mean 10.3592
_diffrn_measured_fraction_theta_full 0.998
_diffrn_measured_fraction_theta_max 0.998
_diffrn_measurement_device_type 'Xcalibur, Atlas, Gemini ultra'
_diffrn_measurement_method '\w scans'
_diffrn_radiation_monochromator graphite
_diffrn_radiation_source 'fine-focus sealed tube'
_diffrn_radiation_type MoK\a
_diffrn_radiation_wavelength 0.71073
_diffrn_reflns_av_R_equivalents 0.0401
_diffrn_reflns_av_sigmaI/netI 0.0436
_diffrn_reflns_limit_h_max 26
_diffrn_reflns_limit_h_min -19
_diffrn_reflns_limit_k_max 12
_diffrn_reflns_limit_k_min -12
_diffrn_reflns_limit_l_max 33
_diffrn_reflns_limit_l_min -35
_diffrn_reflns_number 34051
_diffrn_reflns_theta_full 25.35
_diffrn_reflns_theta_max 25.35
_diffrn_reflns_theta_min 2.95
_exptl_absorpt_coefficient_mu 0.564
_exptl_absorpt_correction_T_max 0.8672
_exptl_absorpt_correction_T_min 0.8401
_exptl_absorpt_correction_type multi-scan
_exptl_absorpt_process_details
;
CrysAlis PRO (Agilent Technologies, 2011) 
;
_exptl_crystal_colour yellow
_exptl_crystal_density_diffrn 1.510
_exptl_crystal_density_method 'not measured'
_exptl_crystal_description block
_exptl_crystal_F_000 3264
_exptl_crystal_size_max 0.32
_exptl_crystal_size_mid 0.28
_exptl_crystal_size_min 0.26
_refine_diff_density_max 0.952
_refine_diff_density_min -0.380
_refine_diff_density_rms 0.055
_refine_ls_abs_structure_details 'Flack H D (1983), Acta Cryst. A39, 876-881'
_refine_ls_abs_structure_Flack 0.010(13)
_refine_ls_extinction_method none
_refine_ls_goodness_of_fit_ref 1.073
_refine_ls_hydrogen_treatment constr
_refine_ls_matrix_type full
_refine_ls_number_parameters 921
_refine_ls_number_reflns 11730
_refine_ls_number_restraints 8
_refine_ls_restrained_S_all 1.074
_refine_ls_R_factor_all 0.0553
_refine_ls_R_factor_gt 0.0467
_refine_ls_shift/su_max 0.001
_refine_ls_shift/su_mean 0.000
_refine_ls_structure_factor_coef Fsqd
_refine_ls_weighting_details 'calc w=1/[\s^2^(Fo^2^)+(0.0532P)^2^+3.4331P] where P=(Fo^2^+2Fc^2^)/3'
_refine_ls_weighting_scheme calc
_refine_ls_wR_factor_gt 0.1081
_refine_ls_wR_factor_ref 0.1126
_reflns_number_gt 10369
_reflns_number_total 11730
_reflns_threshold_expression >2sigma(I)
_cod_data_source_file ol303355z_si_002.cif
_cod_data_source_block 120920_h12g1
_cod_original_cell_volume 6938.8(3)
_cod_database_code 1508880

loop_
_symmetry_equiv_pos_as_xyz
'x, y, z'
'-x, -y, z+1/2'
'-x+1/2, y+1/2, z+1/2'
'x+1/2, -y+1/2, z'

loop_
_atom_site_label
_atom_site_type_symbol
_atom_site_fract_x
_atom_site_fract_y
_atom_site_fract_z
_atom_site_U_iso_or_equiv
_atom_site_adp_type
_atom_site_occupancy
_atom_site_symmetry_multiplicity
_atom_site_calc_flag
_atom_site_refinement_flags
Fe1 Fe 0.20275(3) 0.26030(6) 0.58733(3) 0.04733(18) Uani 1 1 d .
Fe2 Fe -0.04414(2) 0.14210(4) 0.518950(19) 0.02649(12) Uani 1 1 d .
P1 P 0.26576(5) -0.19962(11) 0.30455(5) 0.0428(3) Uani 1 1 d .
P2 P 0.07809(6) -0.07253(11) 0.18688(4) 0.0426(3) Uani 1 1 d .
F1 F 0.20849(14) -0.1140(3) 0.29349(13) 0.0740(10) Uani 1 1 d .
F2 F 0.22039(13) -0.3109(3) 0.31882(12) 0.0658(9) Uani 1 1 d .
F3 F 0.32221(12) -0.2864(2) 0.31736(10) 0.0533(7) Uani 1 1 d .
F4 F 0.31124(15) -0.0906(3) 0.29169(13) 0.0786(10) Uani 1 1 d .
F5 F 0.26457(15) -0.1508(3) 0.35569(11) 0.0651(8) Uani 1 1 d .
F6 F 0.26664(19) -0.2499(3) 0.25465(12) 0.0819(10) Uani 1 1 d .
F7 F 0.01874(17) -0.0064(3) 0.16710(11) 0.0773(10) Uani 1 1 d .
F8 F 0.04191(17) -0.2020(3) 0.18716(12) 0.0753(10) Uani 1 1 d .
F9 F 0.13551(17) -0.1402(3) 0.20723(12) 0.0819(10) Uani 1 1 d .
F10 F 0.11343(18) 0.0557(3) 0.18739(12) 0.0803(11) Uani 1 1 d .
F11 F 0.05318(15) -0.0449(3) 0.23658(10) 0.0675(9) Uani 1 1 d .
F12 F 0.10236(17) -0.0992(3) 0.13778(10) 0.0759(10) Uani 1 1 d .
O1 O 0.15059(17) 0.1066(4) 0.47935(15) 0.0670(10) Uani 1 1 d U
O2 O 0.25112(18) 0.0663(3) 0.48390(13) 0.0610(9) Uani 1 1 d U
O3 O 0.27613(13) 0.3090(3) 0.29892(11) 0.0411(7) Uani 1 1 d .
O4 O 0.26229(15) 0.2470(3) 0.20166(11) 0.0448(8) Uani 1 1 d .
O5 O 0.17742(14) 0.3609(3) 0.14312(10) 0.0451(8) Uani 1 1 d .
O6 O 0.05760(13) 0.4103(3) 0.17559(9) 0.0367(7) Uani 1 1 d .
O7 O -0.01680(14) 0.3518(2) 0.24549(10) 0.0366(7) Uani 1 1 d .
O8 O -0.08858(12) 0.4557(2) 0.39209(9) 0.0320(6) Uani 1 1 d .
O9 O -0.03753(13) 0.6218(3) 0.45483(10) 0.0378(7) Uani 1 1 d .
O10 O 0.05963(14) 0.7101(3) 0.50549(9) 0.0387(7) Uani 1 1 d .
O11 O 0.18357(14) 0.6861(3) 0.47813(11) 0.0442(8) Uani 1 1 d .
O12 O 0.25867(15) 0.5040(3) 0.44369(11) 0.0448(8) Uani 1 1 d .
O13 O -0.07673(12) 0.0007(2) 0.40140(9) 0.0288(6) Uani 1 1 d .
O14 O 0.02598(12) 0.0184(2) 0.40903(10) 0.0341(6) Uani 1 1 d .
O15 O -0.03085(16) 0.7163(4) 0.28208(13) 0.0614(10) Uani 1 1 d .
N1 N 0.10120(14) 0.6141(3) 0.30514(11) 0.0275(7) Uani 1 1 d .
N2 N 0.13457(14) 0.3688(3) 0.28104(11) 0.0279(7) Uani 1 1 d .
C1 C 0.2534(3) 0.4128(7) 0.6055(2) 0.086(2) Uani 1 1 d .
H1 H 0.2902 0.4137 0.6225 0.103 Uiso 1 1 calc R
C1M C -0.0703(2) 0.0191(3) 0.35379(13) 0.0316(9) Uani 1 1 d .
H1MA H -0.1071 -0.0133 0.3383 0.038 Uiso 1 1 calc R
H1MB H -0.0345 -0.0287 0.3428 0.038 Uiso 1 1 calc R
C2 C 0.1952(4) 0.4183(6) 0.6237(2) 0.088(2) Uani 1 1 d U
H2 H 0.1852 0.4205 0.6550 0.106 Uiso 1 1 calc R
C3 C 0.1536(3) 0.4201(4) 0.5876(3) 0.0719(16) Uani 1 1 d U
H3 H 0.1103 0.4246 0.5898 0.086 Uiso 1 1 calc R
C4 C 0.1876(3) 0.4142(4) 0.5476(2) 0.0561(14) Uani 1 1 d .
H4 H 0.1713 0.4156 0.5179 0.067 Uiso 1 1 calc R
C5 C 0.2505(3) 0.4057(6) 0.5592(2) 0.0612(15) Uani 1 1 d .
H5 H 0.2839 0.3969 0.5390 0.073 Uiso 1 1 calc R
C6 C 0.2523(3) 0.1023(7) 0.5782(3) 0.085(2) Uani 1 1 d .
H6 H 0.2936 0.1011 0.5682 0.102 Uiso 1 1 calc R
C7 C 0.2330(4) 0.1081(7) 0.6198(3) 0.102(3) Uani 1 1 d .
H7 H 0.2612 0.1120 0.6463 0.123 Uiso 1 1 calc R
C8 C 0.1684(5) 0.1178(5) 0.6237(3) 0.098(3) Uani 1 1 d .
H8 H 0.1448 0.1264 0.6505 0.118 Uiso 1 1 calc R
C9 C 0.1469(3) 0.1117(4) 0.5776(2) 0.0614(14) Uani 1 1 d U
H9 H 0.1059 0.1158 0.5671 0.074 Uiso 1 1 calc R
C10 C 0.2007(2) 0.0981(4) 0.5517(2) 0.0550(11) Uani 1 1 d U
C11 C 0.1973(2) 0.0904(4) 0.4994(2) 0.0535(11) Uani 1 1 d U
C12 C 0.2519(3) 0.0547(4) 0.43511(18) 0.0518(12) Uani 1 1 d U
H12A H 0.2136 0.0142 0.4249 0.062 Uiso 1 1 calc R
H12B H 0.2867 0.0012 0.4260 0.062 Uiso 1 1 calc R
C13 C 0.2580(2) 0.1816(4) 0.41253(17) 0.0381(10) Uani 1 1 d .
C14 C 0.2644(2) 0.1834(4) 0.36666(17) 0.0399(11) Uani 1 1 d .
H14 H 0.2657 0.1075 0.3502 0.048 Uiso 1 1 calc R
C15 C 0.26888(17) 0.2965(4) 0.34412(16) 0.0343(10) Uani 1 1 d .
C16 C 0.26625(18) 0.4086(4) 0.36891(16) 0.0350(10) Uani 1 1 d .
H16 H 0.2685 0.4866 0.3538 0.042 Uiso 1 1 calc R
C17 C 0.26051(19) 0.4036(4) 0.41462(17) 0.0388(11) Uani 1 1 d .
C18 C 0.2567(2) 0.2900(4) 0.43744(17) 0.0405(11) Uani 1 1 d .
H18 H 0.2533 0.2875 0.4694 0.049 Uiso 1 1 calc R
C19 C 0.2985(2) 0.2023(4) 0.27544(17) 0.0456(11) Uani 1 1 d .
H19A H 0.2666 0.1368 0.2749 0.055 Uiso 1 1 calc R
H19B H 0.3348 0.1685 0.2913 0.055 Uiso 1 1 calc R
C20 C 0.3156(2) 0.2372(5) 0.22821(18) 0.0526(13) Uani 1 1 d .
H20A H 0.3377 0.3177 0.2283 0.063 Uiso 1 1 calc R
H20B H 0.3431 0.1731 0.2153 0.063 Uiso 1 1 calc R
C21 C 0.2753(3) 0.2701(6) 0.15599(19) 0.0611(15) Uani 1 1 d .
H21A H 0.3044 0.2067 0.1446 0.073 Uiso 1 1 calc R
H21B H 0.2947 0.3530 0.1528 0.073 Uiso 1 1 calc R
C22 C 0.2174(3) 0.2659(5) 0.12873(17) 0.0627(15) Uani 1 1 d .
H22A H 0.2272 0.2772 0.0963 0.075 Uiso 1 1 calc R
H22B H 0.1975 0.1838 0.1325 0.075 Uiso 1 1 calc R
C23 C 0.1266(2) 0.3726(5) 0.11335(15) 0.0510(13) Uani 1 1 d .
H23A H 0.1073 0.2903 0.1084 0.061 Uiso 1 1 calc R
H23B H 0.1402 0.4058 0.0838 0.061 Uiso 1 1 calc R
C24 C 0.0820(2) 0.4598(4) 0.13479(15) 0.0421(11) Uani 1 1 d .
H24A H 0.1027 0.5399 0.1413 0.051 Uiso 1 1 calc R
H24B H 0.0481 0.4765 0.1134 0.051 Uiso 1 1 calc R
C25 C 0.0070(2) 0.3289(4) 0.16864(14) 0.0368(10) Uani 1 1 d .
H25A H 0.0164 0.2692 0.1441 0.044 Uiso 1 1 calc R
H25B H -0.0297 0.3773 0.1599 0.044 Uiso 1 1 calc R
C26 C -0.0044(2) 0.2610(4) 0.21166(13) 0.0345(9) Uani 1 1 d .
H26A H -0.0397 0.2040 0.2082 0.041 Uiso 1 1 calc R
H26B H 0.0320 0.2112 0.2201 0.041 Uiso 1 1 calc R
C27 C -0.03515(18) 0.3105(4) 0.28705(13) 0.0300(9) Uani 1 1 d .
C28 C -0.05075(17) 0.4048(4) 0.31743(13) 0.0283(8) Uani 1 1 d .
H28 H -0.0467 0.4899 0.3092 0.034 Uiso 1 1 calc R
C29 C -0.07211(17) 0.3721(3) 0.35957(13) 0.0262(8) Uani 1 1 d .
C30 C -0.07898(18) 0.2478(3) 0.37143(13) 0.0275(8) Uani 1 1 d .
H30 H -0.0955 0.2263 0.4001 0.033 Uiso 1 1 calc R
C31 C -0.06186(17) 0.1564(3) 0.34183(13) 0.0262(8) Uani 1 1 d .
C32 C -0.03968(18) 0.1857(4) 0.29917(14) 0.0290(8) Uani 1 1 d .
H32 H -0.0279 0.1220 0.2787 0.035 Uiso 1 1 calc R
C33 C -0.08110(19) 0.5856(4) 0.38251(15) 0.0355(10) Uani 1 1 d .
H33A H -0.1123 0.6137 0.3605 0.043 Uiso 1 1 calc R
H33B H -0.0400 0.6016 0.3697 0.043 Uiso 1 1 calc R
C34 C -0.0886(2) 0.6524(4) 0.42609(17) 0.0420(11) Uani 1 1 d .
H34A H -0.0900 0.7433 0.4208 0.050 Uiso 1 1 calc R
H34B H -0.1274 0.6270 0.4407 0.050 Uiso 1 1 calc R
C35 C -0.0461(2) 0.6657(4) 0.49915(16) 0.0467(12) Uani 1 1 d .
H35A H -0.0805 0.6205 0.5136 0.056 Uiso 1 1 calc R
H35B H -0.0564 0.7554 0.4985 0.056 Uiso 1 1 calc R
C36 C 0.0107(2) 0.6461(4) 0.52539(16) 0.0485(12) Uani 1 1 d .
H36A H 0.0047 0.6761 0.5567 0.058 Uiso 1 1 calc R
H36B H 0.0202 0.5560 0.5266 0.058 Uiso 1 1 calc R
C37 C 0.1103(3) 0.7289(4) 0.53424(16) 0.0512(13) Uani 1 1 d .
H37A H 0.1218 0.6488 0.5485 0.061 Uiso 1 1 calc R
H37B H 0.0988 0.7878 0.5585 0.061 Uiso 1 1 calc R
C38 C 0.1626(2) 0.7782(4) 0.50924(18) 0.0498(13) Uani 1 1 d .
H38A H 0.1505 0.8544 0.4927 0.060 Uiso 1 1 calc R
H38B H 0.1960 0.8002 0.5305 0.060 Uiso 1 1 calc R
C39 C 0.2427(2) 0.7154(4) 0.4608(2) 0.0496(13) Uani 1 1 d .
H39A H 0.2738 0.7086 0.4850 0.060 Uiso 1 1 calc R
H39B H 0.2433 0.8016 0.4489 0.060 Uiso 1 1 calc R
C40 C 0.2561(2) 0.6246(4) 0.42378(18) 0.0444(12) Uani 1 1 d .
H40A H 0.2235 0.6277 0.4006 0.053 Uiso 1 1 calc R
H40B H 0.2957 0.6450 0.4092 0.053 Uiso 1 1 calc R
C41 C -0.02463(19) 0.0079(3) 0.42585(14) 0.0294(9) Uani 1 1 d .
C42 C -0.03692(17) -0.0013(3) 0.47419(13) 0.0254(8) Uani 1 1 d .
C43 C -0.09571(19) -0.0043(3) 0.49594(14) 0.0302(9) Uani 1 1 d .
H43 H -0.1344 0.0017 0.4813 0.036 Uiso 1 1 calc R
C44 C -0.0860(2) -0.0175(3) 0.54256(15) 0.0334(10) Uani 1 1 d .
H44 H -0.1170 -0.0227 0.5650 0.040 Uiso 1 1 calc R
C45 C -0.0218(2) -0.0217(3) 0.55056(14) 0.0336(9) Uani 1 1 d .
H45 H -0.0027 -0.0302 0.5792 0.040 Uiso 1 1 calc R
C46 C 0.00873(18) -0.0112(3) 0.50846(13) 0.0282(9) Uani 1 1 d .
H46 H 0.0518 -0.0107 0.5039 0.034 Uiso 1 1 calc R
C47 C -0.0303(2) 0.3103(4) 0.48703(16) 0.0381(10) Uani 1 1 d .
H47 H -0.0221 0.3230 0.4558 0.046 Uiso 1 1 calc R
C48 C 0.0132(2) 0.2916(3) 0.52114(17) 0.0383(10) Uani 1 1 d .
H48 H 0.0564 0.2893 0.5170 0.046 Uiso 1 1 calc R
C49 C -0.0177(3) 0.2767(4) 0.56277(15) 0.0429(11) Uani 1 1 d .
H49 H 0.0010 0.2630 0.5913 0.051 Uiso 1 1 calc R
C50 C -0.0812(2) 0.2857(4) 0.55446(16) 0.0406(11) Uani 1 1 d .
H50 H -0.1127 0.2788 0.5764 0.049 Uiso 1 1 calc R
C51 C -0.0894(2) 0.3068(4) 0.50790(15) 0.0372(10) Uani 1 1 d .
H51 H -0.1276 0.3170 0.4930 0.045 Uiso 1 1 calc R
C52 C 0.09109(18) 0.7320(4) 0.31668(15) 0.0326(9) Uani 1 1 d .
H52 H 0.0897 0.7945 0.2940 0.039 Uiso 1 1 calc R
C53 C 0.08247(19) 0.7646(4) 0.36177(15) 0.0363(10) Uani 1 1 d .
H53 H 0.0768 0.8494 0.3699 0.044 Uiso 1 1 calc R
C54 C 0.08220(17) 0.6756(4) 0.39388(14) 0.0323(9) Uani 1 1 d .
H54 H 0.0757 0.6980 0.4246 0.039 Uiso 1 1 calc R
C55 C 0.09155(17) 0.5487(4) 0.38219(13) 0.0303(9) Uani 1 1 d .
C56 C 0.10284(16) 0.5215(3) 0.33669(14) 0.0264(8) Uani 1 1 d .
C57 C 0.08803(19) 0.4495(4) 0.41409(15) 0.0379(10) Uani 1 1 d .
H57 H 0.0815 0.4680 0.4451 0.046 Uiso 1 1 calc R
C58 C 0.09383(19) 0.3301(4) 0.40105(16) 0.0399(10) Uani 1 1 d .
H58 H 0.0889 0.2653 0.4226 0.048 Uiso 1 1 calc R
C59 C 0.10738(18) 0.2994(4) 0.35513(15) 0.0318(9) Uani 1 1 d .
C60 C 0.11457(16) 0.3948(3) 0.32378(13) 0.0267(8) Uani 1 1 d .
C61 C 0.1158(2) 0.1760(4) 0.33980(18) 0.0430(11) Uani 1 1 d .
H61 H 0.1096 0.1085 0.3600 0.052 Uiso 1 1 calc R
C62 C 0.13277(19) 0.1530(4) 0.29635(17) 0.0403(11) Uani 1 1 d .
H62 H 0.1375 0.0698 0.2861 0.048 Uiso 1 1 calc R
C63 C 0.14309(18) 0.2526(4) 0.26703(16) 0.0367(10) Uani 1 1 d .
H63 H 0.1562 0.2372 0.2370 0.044 Uiso 1 1 calc R
C64 C 0.1069(2) 0.5781(4) 0.25709(13) 0.0363(10) Uani 1 1 d .
H64A H 0.1199 0.6511 0.2390 0.044 Uiso 1 1 calc R
H64B H 0.0667 0.5497 0.2456 0.044 Uiso 1 1 calc R
C65 C 0.15305(19) 0.4756(4) 0.25215(14) 0.0339(9) Uani 1 1 d .
H65A H 0.1553 0.4489 0.2202 0.041 Uiso 1 1 calc R
H65B H 0.1940 0.5059 0.2614 0.041 Uiso 1 1 calc R
C66 C -0.0752(3) 0.6410(5) 0.2137(2) 0.0733(18) Uani 1 1 d .
H66A H -0.0524 0.5647 0.2206 0.110 Uiso 1 1 calc R
H66B H -0.0631 0.6717 0.1838 0.110 Uiso 1 1 calc R
H66C H -0.1193 0.6230 0.2137 0.110 Uiso 1 1 calc R
C67 C -0.0613(2) 0.7388(5) 0.24886(18) 0.0520(13) Uani 1 1 d .
C68 C -0.0883(3) 0.8633(5) 0.24000(19) 0.0579(14) Uani 1 1 d .
H68A H -0.0847 0.9149 0.2672 0.087 Uiso 1 1 calc R
H68B H -0.1316 0.8539 0.2320 0.087 Uiso 1 1 calc R
H68C H -0.0663 0.9032 0.2150 0.087 Uiso 1 1 calc R

loop_
_atom_site_aniso_label
_atom_site_aniso_U_11
_atom_site_aniso_U_22
_atom_site_aniso_U_33
_atom_site_aniso_U_23
_atom_site_aniso_U_13
_atom_site_aniso_U_12
Fe1 0.0417(4) 0.0462(4) 0.0541(4) 0.0038(3) -0.0035(3) 0.0008(3)
Fe2 0.0323(3) 0.0182(2) 0.0290(3) -0.0031(2) 0.0005(3) 0.0015(2)
P1 0.0355(6) 0.0331(6) 0.0598(8) -0.0024(5) -0.0087(6) 0.0026(5)
P2 0.0622(8) 0.0377(6) 0.0280(6) 0.0021(5) -0.0003(6) 0.0002(6)
F1 0.0577(19) 0.0558(18) 0.109(3) 0.0065(17) -0.0171(19) 0.0232(15)
F2 0.0422(17) 0.0437(16) 0.112(3) 0.0002(16) -0.0140(17) -0.0117(13)
F3 0.0429(16) 0.0488(15) 0.0681(19) 0.0011(13) -0.0064(14) 0.0123(12)
F4 0.069(2) 0.0607(19) 0.106(3) 0.0342(19) -0.0018(19) -0.0136(16)
F5 0.080(2) 0.0474(16) 0.068(2) -0.0155(14) 0.0008(17) 0.0060(15)
F6 0.093(3) 0.088(2) 0.065(2) -0.0116(19) -0.0169(19) 0.026(2)
F7 0.088(3) 0.082(2) 0.062(2) 0.0086(17) -0.0088(18) 0.022(2)
F8 0.093(3) 0.0455(18) 0.087(3) -0.0058(16) 0.002(2) -0.0118(16)
F9 0.073(2) 0.096(3) 0.077(2) 0.0268(19) -0.0071(19) 0.0144(19)
F10 0.099(3) 0.0608(19) 0.081(2) -0.0053(17) 0.036(2) -0.0215(18)
F11 0.081(2) 0.082(2) 0.0390(16) -0.0118(15) 0.0070(15) -0.0173(18)
F12 0.108(3) 0.082(2) 0.0379(17) -0.0081(15) 0.0124(17) 0.009(2)
O1 0.0435(19) 0.055(2) 0.102(3) 0.006(2) -0.0042(18) -0.0032(17)
O2 0.067(2) 0.0414(19) 0.074(2) 0.0067(18) 0.009(2) 0.0096(17)
O3 0.0413(17) 0.0304(15) 0.052(2) 0.0016(14) -0.0041(15) 0.0076(13)
O4 0.0360(18) 0.057(2) 0.0410(18) 0.0044(15) 0.0076(14) 0.0048(15)
O5 0.0429(18) 0.0526(19) 0.0397(18) 0.0013(14) 0.0031(15) 0.0019(15)
O6 0.0392(17) 0.0390(16) 0.0319(16) -0.0019(13) -0.0012(13) -0.0101(13)
O7 0.0492(18) 0.0259(14) 0.0347(16) 0.0028(12) 0.0098(14) 0.0007(13)
O8 0.0377(16) 0.0231(13) 0.0353(16) -0.0042(12) 0.0040(13) -0.0015(11)
O9 0.0394(17) 0.0342(16) 0.0398(17) -0.0109(13) 0.0036(14) -0.0011(13)
O10 0.0457(18) 0.0350(16) 0.0355(17) 0.0027(12) 0.0006(14) 0.0011(13)
O11 0.0415(18) 0.0290(15) 0.062(2) -0.0090(14) -0.0050(15) 0.0049(13)
O12 0.0512(19) 0.0249(15) 0.058(2) 0.0011(14) -0.0076(16) 0.0075(13)
O13 0.0333(15) 0.0239(13) 0.0291(15) -0.0003(11) -0.0015(12) -0.0033(11)
O14 0.0303(15) 0.0358(15) 0.0363(16) -0.0030(12) 0.0061(13) 0.0018(12)
O15 0.050(2) 0.080(3) 0.055(2) 0.0264(19) -0.0203(18) -0.0186(18)
N1 0.0239(16) 0.0249(16) 0.0336(18) -0.0045(14) -0.0020(14) 0.0026(13)
N2 0.0208(16) 0.0300(17) 0.0328(18) -0.0025(14) -0.0010(14) -0.0026(13)
C1 0.084(5) 0.101(5) 0.073(5) -0.014(4) 0.001(4) -0.054(4)
C1M 0.041(2) 0.0264(19) 0.027(2) -0.0032(16) -0.0038(18) -0.0021(17)
C2 0.138(7) 0.058(4) 0.068(4) -0.020(3) 0.031(3) -0.040(4)
C3 0.071(4) 0.026(2) 0.118(5) -0.005(3) 0.030(3) 0.004(2)
C4 0.067(4) 0.028(2) 0.073(4) 0.008(2) 0.006(3) -0.002(2)
C5 0.051(3) 0.071(4) 0.062(4) -0.005(3) 0.010(3) -0.022(3)
C6 0.072(4) 0.101(5) 0.082(5) 0.022(4) -0.001(4) 0.037(4)
C7 0.114(7) 0.094(6) 0.098(6) 0.046(5) -0.015(5) 0.034(5)
C8 0.175(9) 0.035(3) 0.085(5) 0.003(3) 0.074(5) -0.010(4)
C9 0.048(3) 0.029(2) 0.107(4) 0.006(3) 0.016(3) -0.003(2)
C10 0.042(3) 0.033(2) 0.090(3) 0.005(3) 0.010(2) -0.003(2)
C11 0.034(2) 0.034(2) 0.093(3) 0.025(2) 0.001(2) -0.006(2)
C12 0.062(3) 0.026(2) 0.067(2) 0.007(2) 0.005(3) 0.014(2)
C13 0.037(2) 0.0194(19) 0.058(3) 0.0018(19) 0.000(2) 0.0058(17)
C14 0.033(2) 0.028(2) 0.058(3) -0.001(2) -0.009(2) 0.0058(17)
C15 0.020(2) 0.027(2) 0.057(3) 0.0050(19) -0.0039(19) 0.0047(15)
C16 0.027(2) 0.024(2) 0.054(3) 0.0074(19) -0.0068(19) 0.0011(16)
C17 0.032(2) 0.023(2) 0.062(3) -0.0048(19) -0.006(2) 0.0077(17)
C18 0.041(3) 0.034(2) 0.047(3) 0.004(2) 0.000(2) 0.0093(19)
C19 0.030(2) 0.043(3) 0.063(3) 0.000(2) -0.013(2) 0.012(2)
C20 0.037(3) 0.056(3) 0.065(3) 0.003(3) 0.008(3) 0.009(2)
C21 0.052(3) 0.074(4) 0.057(4) 0.010(3) 0.024(3) 0.012(3)
C22 0.074(4) 0.076(4) 0.039(3) -0.001(3) 0.015(3) 0.015(3)
C23 0.054(3) 0.070(3) 0.029(2) 0.007(2) 0.000(2) -0.020(3)
C24 0.048(3) 0.041(2) 0.037(2) 0.016(2) -0.006(2) -0.013(2)
C25 0.040(2) 0.040(2) 0.030(2) -0.0018(18) 0.0001(19) -0.0094(19)
C26 0.037(2) 0.038(2) 0.029(2) -0.0057(17) 0.0028(19) -0.0070(18)
C27 0.027(2) 0.032(2) 0.031(2) 0.0047(17) 0.0006(17) 0.0036(16)
C28 0.025(2) 0.0256(19) 0.034(2) -0.0007(16) -0.0026(17) 0.0007(15)
C29 0.0202(18) 0.0287(19) 0.030(2) -0.0024(16) -0.0032(16) 0.0001(15)
C30 0.027(2) 0.028(2) 0.028(2) -0.0020(16) 0.0005(17) -0.0036(16)
C31 0.025(2) 0.0237(19) 0.030(2) -0.0014(16) -0.0048(17) -0.0034(15)
C32 0.032(2) 0.0274(19) 0.028(2) -0.0022(16) -0.0011(18) -0.0011(16)
C33 0.030(2) 0.026(2) 0.051(3) -0.0038(19) -0.002(2) 0.0010(16)
C34 0.038(3) 0.027(2) 0.061(3) -0.010(2) 0.008(2) -0.0028(18)
C35 0.055(3) 0.043(3) 0.042(3) -0.009(2) 0.017(2) -0.011(2)
C36 0.080(4) 0.030(2) 0.035(3) -0.0029(19) 0.015(3) -0.012(2)
C37 0.064(3) 0.044(3) 0.046(3) -0.008(2) -0.011(3) 0.017(2)
C38 0.045(3) 0.041(2) 0.064(3) -0.021(2) -0.018(2) 0.013(2)
C39 0.039(3) 0.024(2) 0.085(4) -0.005(2) -0.007(3) 0.0017(19)
C40 0.046(3) 0.0190(19) 0.068(3) 0.003(2) -0.001(2) 0.0039(18)
C41 0.031(2) 0.0154(17) 0.042(2) -0.0040(16) 0.0020(19) 0.0005(15)
C42 0.030(2) 0.0161(18) 0.030(2) -0.0037(15) -0.0002(17) 0.0029(14)
C43 0.030(2) 0.0188(19) 0.042(2) -0.0001(17) 0.0017(18) -0.0022(15)
C44 0.041(3) 0.0203(19) 0.039(2) 0.0008(17) 0.009(2) -0.0043(17)
C45 0.052(3) 0.0201(19) 0.028(2) -0.0011(16) -0.005(2) 0.0044(18)
C46 0.033(2) 0.0171(17) 0.035(2) -0.0017(15) 0.0005(17) 0.0022(15)
C47 0.055(3) 0.0188(19) 0.041(2) 0.0048(18) -0.005(2) -0.0051(19)
C48 0.041(2) 0.0189(18) 0.055(3) -0.007(2) -0.008(2) -0.0082(16)
C49 0.071(3) 0.022(2) 0.036(2) -0.0075(17) -0.009(2) 0.000(2)
C50 0.055(3) 0.024(2) 0.043(3) -0.0097(18) 0.009(2) 0.0077(19)
C51 0.037(2) 0.0226(19) 0.052(3) -0.0044(18) -0.005(2) 0.0032(17)
C52 0.025(2) 0.025(2) 0.048(3) 0.0005(18) -0.0030(19) -0.0003(16)
C53 0.032(2) 0.027(2) 0.050(3) -0.0117(19) 0.003(2) 0.0023(17)
C54 0.020(2) 0.043(2) 0.034(2) -0.0152(19) 0.0034(17) -0.0018(16)
C55 0.0158(18) 0.041(2) 0.034(2) -0.0017(18) 0.0011(17) 0.0000(16)
C56 0.0168(18) 0.0278(19) 0.035(2) -0.0004(16) -0.0035(16) 0.0001(14)
C57 0.031(2) 0.050(3) 0.033(2) 0.002(2) 0.0048(19) -0.0006(19)
C58 0.032(2) 0.042(2) 0.046(3) 0.014(2) 0.008(2) -0.0003(19)
C59 0.023(2) 0.028(2) 0.045(2) 0.0027(18) 0.0031(18) 0.0006(15)
C60 0.0156(18) 0.031(2) 0.034(2) -0.0040(16) -0.0007(16) -0.0061(15)
C61 0.030(2) 0.031(2) 0.068(3) 0.004(2) 0.001(2) -0.0011(18)
C62 0.029(2) 0.026(2) 0.065(3) -0.005(2) -0.004(2) 0.0042(17)
C63 0.023(2) 0.039(2) 0.048(3) -0.016(2) -0.0016(19) 0.0032(17)
C64 0.044(3) 0.036(2) 0.029(2) 0.0017(18) -0.0066(19) 0.0000(19)
C65 0.032(2) 0.036(2) 0.034(2) -0.0039(18) 0.0005(18) -0.0001(17)
C66 0.087(5) 0.053(3) 0.079(4) 0.002(3) -0.032(4) 0.001(3)
C67 0.051(3) 0.057(3) 0.048(3) 0.014(2) -0.014(3) -0.017(2)
C68 0.064(4) 0.056(3) 0.054(3) 0.003(2) -0.004(3) -0.014(3)

loop_
_atom_type_symbol
_atom_type_description
_atom_type_scat_dispersion_real
_atom_type_scat_dispersion_imag
_atom_type_scat_source
C C 0.0033 0.0016 'International Tables Vol C Tables 4.2.6.8 and 6.1.1.4'
H H 0.0000 0.0000 'International Tables Vol C Tables 4.2.6.8 and 6.1.1.4'
F F 0.0171 0.0103 'International Tables Vol C Tables 4.2.6.8 and 6.1.1.4'
Fe Fe 0.3463 0.8444 'International Tables Vol C Tables 4.2.6.8 and 6.1.1.4'
N N 0.0061 0.0033 'International Tables Vol C Tables 4.2.6.8 and 6.1.1.4'
O O 0.0106 0.0060 'International Tables Vol C Tables 4.2.6.8 and 6.1.1.4'
P P 0.1023 0.0942 'International Tables Vol C Tables 4.2.6.8 and 6.1.1.4'

loop_
_geom_angle_atom_site_label_1
_geom_angle_atom_site_label_2
_geom_angle_atom_site_label_3
_geom_angle
C7 Fe1 C8 41.3(3)
C7 Fe1 C2 117.1(4)
C8 Fe1 C2 108.8(3)
C7 Fe1 C3 149.7(4)
C8 Fe1 C3 116.4(3)
C2 Fe1 C3 40.7(3)
C7 Fe1 C9 68.0(3)
C8 Fe1 C9 41.9(3)
C2 Fe1 C9 133.5(3)
C3 Fe1 C9 110.5(2)
C7 Fe1 C6 37.6(3)
C8 Fe1 C6 68.6(3)
C2 Fe1 C6 144.9(3)
C3 Fe1 C6 172.5(3)
C9 Fe1 C6 69.1(3)
C7 Fe1 C10 63.8(3)
C8 Fe1 C10 67.6(2)
C2 Fe1 C10 174.0(3)
C3 Fe1 C10 135.7(3)
C9 Fe1 C10 40.6(2)
C6 Fe1 C10 39.4(3)
C7 Fe1 C1 110.4(4)
C8 Fe1 C1 131.9(3)
C2 Fe1 C1 39.7(3)
C3 Fe1 C1 66.9(3)
C9 Fe1 C1 172.2(3)
C6 Fe1 C1 114.6(3)
C10 Fe1 C1 146.3(3)
C7 Fe1 C5 130.3(3)
C8 Fe1 C5 169.2(4)
C2 Fe1 C5 67.5(3)
C3 Fe1 C5 68.0(2)
C9 Fe1 C5 147.7(3)
C6 Fe1 C5 108.1(3)
C10 Fe1 C5 116.9(2)
C1 Fe1 C5 39.1(2)
C7 Fe1 C4 169.0(3)
C8 Fe1 C4 148.9(3)
C2 Fe1 C4 67.4(3)
C3 Fe1 C4 40.0(2)
C9 Fe1 C4 117.1(2)
C6 Fe1 C4 133.0(3)
C10 Fe1 C4 112.9(2)
C1 Fe1 C4 66.0(3)
C5 Fe1 C4 40.4(2)
C49 Fe2 C50 40.7(2)
C49 Fe2 C46 120.86(18)
C50 Fe2 C46 156.63(17)
C49 Fe2 C48 40.73(19)
C50 Fe2 C48 68.31(19)
C46 Fe2 C48 107.06(16)
C49 Fe2 C42 158.95(19)
C50 Fe2 C42 160.04(18)
C46 Fe2 C42 41.00(15)
C48 Fe2 C42 124.65(17)
C49 Fe2 C43 156.40(19)
C50 Fe2 C43 122.34(18)
C46 Fe2 C43 68.94(16)
C48 Fe2 C43 162.26(18)
C42 Fe2 C43 41.14(15)
C49 Fe2 C45 104.59(17)
C50 Fe2 C45 120.60(18)
C46 Fe2 C45 40.62(16)
C48 Fe2 C45 121.01(18)
C42 Fe2 C45 68.29(16)
C43 Fe2 C45 67.95(17)
C49 Fe2 C51 67.96(18)
C50 Fe2 C51 40.31(18)
C46 Fe2 C51 161.13(17)
C48 Fe2 C51 67.80(17)
C42 Fe2 C51 125.80(16)
C43 Fe2 C51 110.07(17)
C45 Fe2 C51 157.84(18)
C49 Fe2 C47 68.07(18)
C50 Fe2 C47 68.31(19)
C46 Fe2 C47 123.79(18)
C48 Fe2 C47 39.99(18)
C42 Fe2 C47 110.67(17)
C43 Fe2 C47 126.88(17)
C45 Fe2 C47 157.83(18)
C51 Fe2 C47 40.72(18)
C49 Fe2 C44 120.11(18)
C50 Fe2 C44 106.18(18)
C46 Fe2 C44 68.36(16)
C48 Fe2 C44 156.30(19)
C42 Fe2 C44 68.10(16)
C43 Fe2 C44 39.90(16)
C45 Fe2 C44 40.42(17)
C51 Fe2 C44 123.79(17)
C47 Fe2 C44 161.41(18)
F6 P1 F4 91.2(2)
F6 P1 F1 90.8(2)
F4 P1 F1 90.94(19)
F6 P1 F3 90.77(18)
F4 P1 F3 90.26(17)
F1 P1 F3 178.0(2)
F6 P1 F5 179.0(2)
F4 P1 F5 89.74(19)
F1 P1 F5 89.58(19)
F3 P1 F5 88.80(17)
F6 P1 F2 90.0(2)
F4 P1 F2 178.6(2)
F1 P1 F2 89.96(18)
F3 P1 F2 88.81(16)
F5 P1 F2 89.14(19)
F9 P2 F12 90.1(2)
F9 P2 F10 90.6(2)
F12 P2 F10 90.18(19)
F9 P2 F7 178.4(2)
F12 P2 F7 90.90(19)
F10 P2 F7 90.7(2)
F9 P2 F11 90.3(2)
F12 P2 F11 179.7(2)
F10 P2 F11 89.74(18)
F7 P2 F11 88.78(19)
F9 P2 F8 89.4(2)
F12 P2 F8 90.74(19)
F10 P2 F8 179.1(2)
F7 P2 F8 89.3(2)
F11 P2 F8 89.34(18)
C11 O2 C12 112.6(4)
C15 O3 C19 116.2(3)
C21 O4 C20 112.6(4)
C22 O5 C23 111.1(4)
C24 O6 C25 113.4(3)
C27 O7 C26 117.8(3)
C29 O8 C33 118.1(3)
C35 O9 C34 111.8(3)
C36 O10 C37 114.5(4)
C39 O11 C38 111.7(3)
C17 O12 C40 117.0(4)
C41 O13 C1M 115.9(3)
C52 N1 C56 121.5(4)
C52 N1 C64 120.6(3)
C56 N1 C64 117.7(3)
C63 N2 C60 121.7(4)
C63 N2 C65 120.5(3)
C60 N2 C65 117.5(3)
C5 C1 C2 110.5(7)
C5 C1 Fe1 70.7(4)
C2 C1 Fe1 69.0(3)
C5 C1 H1 124.7
C2 C1 H1 124.7
Fe1 C1 H1 127.2
O13 C1M C31 111.9(3)
O13 C1M H1MA 109.2
C31 C1M H1MA 109.2
O13 C1M H1MB 109.2
C31 C1M H1MB 109.2
H1MA C1M H1MB 107.9
C1 C2 C3 107.2(6)
C1 C2 Fe1 71.3(4)
C3 C2 Fe1 69.9(3)
C1 C2 H2 126.4
C3 C2 H2 126.4
Fe1 C2 H2 124.0
C4 C3 C2 107.5(6)
C4 C3 Fe1 71.2(3)
C2 C3 Fe1 69.4(4)
C4 C3 H3 126.2
C2 C3 H3 126.2
Fe1 C3 H3 124.8
C3 C4 C5 108.2(6)
C3 C4 Fe1 68.8(3)
C5 C4 Fe1 69.8(3)
C3 C4 H4 125.9
C5 C4 H4 125.9
Fe1 C4 H4 127.1
C1 C5 C4 106.4(6)
C1 C5 Fe1 70.2(4)
C4 C5 Fe1 69.9(3)
C1 C5 H5 126.8
C4 C5 H5 126.8
Fe1 C5 H5 124.8
C7 C6 C10 106.0(7)
C7 C6 Fe1 70.2(4)
C10 C6 Fe1 70.5(3)
C7 C6 H6 127.0
C10 C6 H6 127.0
Fe1 C6 H6 123.9
C6 C7 C8 113.8(8)
C6 C7 Fe1 72.2(4)
C8 C7 Fe1 69.7(4)
C6 C7 H7 123.0
C8 C7 H7 123.0
Fe1 C7 H7 123.0
C7 C8 C9 104.0(6)
C7 C8 Fe1 69.0(4)
C9 C8 Fe1 69.6(3)
C7 C8 H8 128.0
C9 C8 H8 128.0
Fe1 C8 H8 125.0
C10 C9 C8 104.3(6)
C10 C9 Fe1 70.0(3)
C8 C9 Fe1 68.6(3)
C10 C9 H9 127.9
C8 C9 H9 127.9
Fe1 C9 H9 125.2
C6 C10 C9 111.7(6)
C6 C10 C11 127.6(5)
C9 C10 C11 120.5(5)
C6 C10 Fe1 70.1(4)
C9 C10 Fe1 69.4(3)
C11 C10 Fe1 124.2(3)
O1 C11 O2 129.2(6)
O1 C11 C10 122.0(5)
O2 C11 C10 108.8(5)
O2 C12 C13 111.1(4)
O2 C12 H12A 109.4
C13 C12 H12A 109.4
O2 C12 H12B 109.4
C13 C12 H12B 109.4
H12A C12 H12B 108.0
C14 C13 C18 121.5(4)
C14 C13 C12 117.2(4)
C18 C13 C12 121.3(5)
C13 C14 C15 119.8(4)
C13 C14 H14 120.1
C15 C14 H14 120.1
O3 C15 C14 124.7(4)
O3 C15 C16 115.7(4)
C14 C15 C16 119.6(4)
C17 C16 C15 119.2(4)
C17 C16 H16 120.4
C15 C16 H16 120.4
C16 C17 O12 126.3(4)
C16 C17 C18 121.4(4)
O12 C17 C18 112.3(4)
C13 C18 C17 118.5(4)
C13 C18 H18 120.7
C17 C18 H18 120.7
O3 C19 C20 109.8(4)
O3 C19 H19A 109.7
C20 C19 H19A 109.7
O3 C19 H19B 109.7
C20 C19 H19B 109.7
H19A C19 H19B 108.2
O4 C20 C19 109.6(4)
O4 C20 H20A 109.8
C19 C20 H20A 109.8
O4 C20 H20B 109.8
C19 C20 H20B 109.8
H20A C20 H20B 108.2
O4 C21 C22 110.0(4)
O4 C21 H21A 109.7
C22 C21 H21A 109.7
O4 C21 H21B 109.7
C22 C21 H21B 109.7
H21A C21 H21B 108.2
O5 C22 C21 109.8(4)
O5 C22 H22A 109.7
C21 C22 H22A 109.7
O5 C22 H22B 109.7
C21 C22 H22B 109.7
H22A C22 H22B 108.2
O5 C23 C24 107.5(4)
O5 C23 H23A 110.2
C24 C23 H23A 110.2
O5 C23 H23B 110.2
C24 C23 H23B 110.2
H23A C23 H23B 108.5
O6 C24 C23 111.8(4)
O6 C24 H24A 109.3
C23 C24 H24A 109.3
O6 C24 H24B 109.3
C23 C24 H24B 109.3
H24A C24 H24B 107.9
O6 C25 C26 107.9(3)
O6 C25 H25A 110.1
C26 C25 H25A 110.1
O6 C25 H25B 110.1
C26 C25 H25B 110.1
H25A C25 H25B 108.4
O7 C26 C25 107.4(3)
O7 C26 H26A 110.2
C25 C26 H26A 110.2
O7 C26 H26B 110.2
C25 C26 H26B 110.2
H26A C26 H26B 108.5
O7 C27 C32 124.4(4)
O7 C27 C28 114.5(3)
C32 C27 C28 121.0(4)
C29 C28 C27 118.7(4)
C29 C28 H28 120.6
C27 C28 H28 120.6
O8 C29 C28 124.1(3)
O8 C29 C30 115.2(3)
C28 C29 C30 120.7(4)
C31 C30 C29 119.9(4)
C31 C30 H30 120.0
C29 C30 H30 120.0
C30 C31 C32 121.0(3)
C30 C31 C1M 120.8(4)
C32 C31 C1M 118.2(3)
C31 C32 C27 118.6(4)
C31 C32 H32 120.7
C27 C32 H32 120.7
O8 C33 C34 106.6(4)
O8 C33 H33A 110.4
C34 C33 H33A 110.4
O8 C33 H33B 110.4
C34 C33 H33B 110.4
H33A C33 H33B 108.6
O9 C34 C33 108.5(3)
O9 C34 H34A 110.0
C33 C34 H34A 110.0
O9 C34 H34B 110.0
C33 C34 H34B 110.0
H34A C34 H34B 108.4
O9 C35 C36 109.3(4)
O9 C35 H35A 109.8
C36 C35 H35A 109.8
O9 C35 H35B 109.8
C36 C35 H35B 109.8
H35A C35 H35B 108.3
O10 C36 C35 110.5(4)
O10 C36 H36A 109.6
C35 C36 H36A 109.6
O10 C36 H36B 109.6
C35 C36 H36B 109.6
H36A C36 H36B 108.1
O10 C37 C38 111.1(4)
O10 C37 H37A 109.4
C38 C37 H37A 109.4
O10 C37 H37B 109.4
C38 C37 H37B 109.4
H37A C37 H37B 108.0
O11 C38 C37 109.0(4)
O11 C38 H38A 109.9
C37 C38 H38A 109.9
O11 C38 H38B 109.9
C37 C38 H38B 109.9
H38A C38 H38B 108.3
O11 C39 C40 107.3(4)
O11 C39 H39A 110.3
C40 C39 H39A 110.3
O11 C39 H39B 110.3
C40 C39 H39B 110.3
H39A C39 H39B 108.5
O12 C40 C39 107.3(4)
O12 C40 H40A 110.2
C39 C40 H40A 110.2
O12 C40 H40B 110.2
C39 C40 H40B 110.2
H40A C40 H40B 108.5
O14 C41 O13 123.4(4)
O14 C41 C42 125.0(4)
O13 C41 C42 111.5(3)
C46 C42 C43 107.7(4)
C46 C42 C41 125.0(4)
C43 C42 C41 127.3(4)
C46 C42 Fe2 69.4(2)
C43 C42 Fe2 69.9(2)
C41 C42 Fe2 126.9(3)
C44 C43 C42 107.9(4)
C44 C43 Fe2 70.6(2)
C42 C43 Fe2 69.0(2)
C44 C43 H43 126.0
C42 C43 H43 126.0
Fe2 C43 H43 126.0
C43 C44 C45 108.4(4)
C43 C44 Fe2 69.5(2)
C45 C44 Fe2 69.3(2)
C43 C44 H44 125.8
C45 C44 H44 125.8
Fe2 C44 H44 127.0
C46 C45 C44 108.3(4)
C46 C45 Fe2 69.0(2)
C44 C45 Fe2 70.3(2)
C46 C45 H45 125.8
C44 C45 H45 125.8
Fe2 C45 H45 126.4
C45 C46 C42 107.6(4)
C45 C46 Fe2 70.3(2)
C42 C46 Fe2 69.6(2)
C45 C46 H46 126.2
C42 C46 H46 126.2
Fe2 C46 H46 125.4
C48 C47 C51 107.3(4)
C48 C47 Fe2 69.1(2)
C51 C47 Fe2 69.3(2)
C48 C47 H47 126.4
C51 C47 H47 126.4
Fe2 C47 H47 126.8
C47 C48 C49 108.7(4)
C47 C48 Fe2 70.9(2)
C49 C48 Fe2 69.2(2)
C47 C48 H48 125.7
C49 C48 H48 125.7
Fe2 C48 H48 125.8
C50 C49 C48 108.0(4)
C50 C49 Fe2 70.0(2)
C48 C49 Fe2 70.1(2)
C50 C49 H49 126.0
C48 C49 H49 126.0
Fe2 C49 H49 125.6
C51 C50 C49 107.9(4)
C51 C50 Fe2 70.6(2)
C49 C50 Fe2 69.4(2)
C51 C50 H50 126.0
C49 C50 H50 126.0
Fe2 C50 H50 125.6
C50 C51 C47 108.1(4)
C50 C51 Fe2 69.1(2)
C47 C51 Fe2 69.9(2)
C50 C51 H51 125.9
C47 C51 H51 125.9
Fe2 C51 H51 126.6
N1 C52 C53 120.5(4)
N1 C52 H52 119.8
C53 C52 H52 119.8
C54 C53 C52 119.9(4)
C54 C53 H53 120.0
C52 C53 H53 120.0
C53 C54 C55 120.5(4)
C53 C54 H54 119.8
C55 C54 H54 119.8
C56 C55 C54 117.4(4)
C56 C55 C57 119.4(4)
C54 C55 C57 123.2(4)
N1 C56 C55 120.1(3)
N1 C56 C60 120.9(4)
C55 C56 C60 119.0(3)
C58 C57 C55 121.2(4)
C58 C57 H57 119.4
C55 C57 H57 119.4
C57 C58 C59 120.8(4)
C57 C58 H58 119.6
C59 C58 H58 119.6
C60 C59 C61 117.5(4)
C60 C59 C58 119.2(4)
C61 C59 C58 123.3(4)
N2 C60 C59 120.2(3)
N2 C60 C56 119.8(3)
C59 C60 C56 120.0(4)
C62 C61 C59 120.6(4)
C62 C61 H61 119.7
C59 C61 H61 119.7
C61 C62 C63 119.5(4)
C61 C62 H62 120.3
C63 C62 H62 120.3
N2 C63 C62 120.2(4)
N2 C63 H63 119.9
C62 C63 H63 119.9
N1 C64 C65 110.0(3)
N1 C64 H64A 109.7
C65 C64 H64A 109.7
N1 C64 H64B 109.7
C65 C64 H64B 109.7
H64A C64 H64B 108.2
N2 C65 C64 109.2(3)
N2 C65 H65A 109.8
C64 C65 H65A 109.8
N2 C65 H65B 109.8
C64 C65 H65B 109.8
H65A C65 H65B 108.3
C67 C66 H66A 109.5
C67 C66 H66B 109.5
H66A C66 H66B 109.5
C67 C66 H66C 109.5
H66A C66 H66C 109.5
H66B C66 H66C 109.5
O15 C67 C68 122.8(5)
O15 C67 C66 122.1(5)
C68 C67 C66 115.1(5)
C67 C68 H68A 109.5
C67 C68 H68B 109.5
H68A C68 H68B 109.5
C67 C68 H68C 109.5
H68A C68 H68C 109.5
H68B C68 H68C 109.5

loop_
_geom_bond_atom_site_label_1
_geom_bond_atom_site_label_2
_geom_bond_distance
Fe1 C7 2.007(6)
Fe1 C8 2.015(6)
Fe1 C2 2.017(6)
Fe1 C3 2.024(5)
Fe1 C9 2.028(5)
Fe1 C6 2.030(7)
Fe1 C10 2.036(5)
Fe1 C1 2.047(6)
Fe1 C5 2.053(5)
Fe1 C4 2.054(5)
Fe2 C49 2.026(4)
Fe2 C50 2.034(4)
Fe2 C46 2.034(4)
Fe2 C48 2.037(4)
Fe2 C42 2.037(4)
Fe2 C43 2.050(4)
Fe2 C45 2.051(4)
Fe2 C51 2.052(4)
Fe2 C47 2.060(4)
Fe2 C44 2.064(4)
P1 F6 1.573(4)
P1 F4 1.581(3)
P1 F1 1.586(3)
P1 F3 1.591(3)
P1 F5 1.602(3)
P1 F2 1.609(3)
P2 F9 1.569(4)
P2 F12 1.573(3)
P2 F10 1.579(3)
P2 F7 1.589(4)
P2 F11 1.596(3)
P2 F8 1.599(3)
O1 C11 1.193(6)
O2 C11 1.288(6)
O2 C12 1.450(6)
O3 C15 1.354(6)
O3 C19 1.427(5)
O4 C21 1.403(6)
O4 C20 1.408(6)
O5 C22 1.409(6)
O5 C23 1.422(6)
O6 C24 1.423(5)
O6 C25 1.423(5)
O7 C27 1.368(5)
O7 C26 1.423(5)
O8 C29 1.365(5)
O8 C33 1.433(5)
O9 C35 1.406(5)
O9 C34 1.440(6)
O10 C36 1.400(5)
O10 C37 1.409(6)
O11 C39 1.424(6)
O11 C38 1.426(5)
O12 C17 1.380(5)
O12 C40 1.425(5)
O13 C41 1.350(5)
O13 C1M 1.430(5)
O14 C41 1.217(5)
O15 C67 1.211(6)
N1 C52 1.330(5)
N1 C56 1.365(5)
N1 C64 1.479(5)
N2 C63 1.328(5)
N2 C60 1.367(5)
N2 C65 1.487(5)
C1 C5 1.373(8)
C1 C2 1.381(10)
C1 H1 0.9500
C1M C31 1.527(5)
C1M H1MA 0.9900
C1M H1MB 0.9900
C2 C3 1.404(10)
C2 H2 0.9500
C3 C4 1.396(8)
C3 H3 0.9500
C4 C5 1.418(8)
C4 H4 0.9500
C5 H5 0.9500
C6 C7 1.303(11)
C6 C10 1.371(9)
C6 H6 0.9500
C7 C8 1.417(11)
C7 H7 1.0000
C8 C9 1.445(10)
C8 H8 0.9500
C9 C10 1.410(7)
C9 H9 0.9500
C10 C11 1.552(8)
C12 C13 1.524(6)
C12 H12A 0.9900
C12 H12B 0.9900
C13 C14 1.365(7)
C13 C18 1.378(6)
C14 C15 1.390(6)
C14 H14 0.9500
C15 C16 1.411(6)
C16 C17 1.360(6)
C16 H16 0.9500
C17 C18 1.397(6)
C18 H18 0.9500
C19 C20 1.494(7)
C19 H19A 0.9900
C19 H19B 0.9900
C20 H20A 0.9900
C20 H20B 0.9900
C21 C22 1.499(8)
C21 H21A 0.9900
C21 H21B 0.9900
C22 H22A 0.9900
C22 H22B 0.9900
C23 C24 1.493(7)
C23 H23A 0.9900
C23 H23B 0.9900
C24 H24A 0.9900
C24 H24B 0.9900
C25 C26 1.488(6)
C25 H25A 0.9900
C25 H25B 0.9900
C26 H26A 0.9900
C26 H26B 0.9900
C27 C32 1.390(6)
C27 C28 1.397(6)
C28 C29 1.377(5)
C28 H28 0.9500
C29 C30 1.388(5)
C30 C31 1.368(5)
C30 H30 0.9500
C31 C32 1.389(6)
C32 H32 0.9500
C33 C34 1.485(6)
C33 H33A 0.9900
C33 H33B 0.9900
C34 H34A 0.9900
C34 H34B 0.9900
C35 C36 1.478(7)
C35 H35A 0.9900
C35 H35B 0.9900
C36 H36A 0.9900
C36 H36B 0.9900
C37 C38 1.461(8)
C37 H37A 0.9900
C37 H37B 0.9900
C38 H38A 0.9900
C38 H38B 0.9900
C39 C40 1.495(7)
C39 H39A 0.9900
C39 H39B 0.9900
C40 H40A 0.9900
C40 H40B 0.9900
C41 C42 1.459(6)
C42 C46 1.426(6)
C42 C43 1.436(5)
C43 C44 1.403(6)
C43 H43 0.9500
C44 C45 1.422(6)
C44 H44 0.9500
C45 C46 1.418(6)
C45 H45 0.9500
C46 H46 0.9500
C47 C48 1.401(6)
C47 C51 1.431(6)
C47 H47 0.9500
C48 C49 1.414(7)
C48 H48 0.9500
C49 C50 1.411(7)
C49 H49 0.9500
C50 C51 1.408(7)
C50 H50 0.9500
C51 H51 0.9500
C52 C53 1.392(6)
C52 H52 0.9500
C53 C54 1.347(6)
C53 H53 0.9500
C54 C55 1.421(6)
C54 H54 0.9500
C55 C56 1.400(6)
C55 C57 1.426(6)
C56 C60 1.436(5)
C57 C58 1.345(6)
C57 H57 0.9500
C58 C59 1.429(6)
C58 H58 0.9500
C59 C60 1.392(6)
C59 C61 1.412(6)
C61 C62 1.361(7)
C61 H61 0.9500
C62 C63 1.396(7)
C62 H62 0.9500
C63 H63 0.9500
C64 C65 1.499(6)
C64 H64A 0.9900
C64 H64B 0.9900
C65 H65A 0.9900
C65 H65B 0.9900
C66 C67 1.511(8)
C66 H66A 0.9800
C66 H66B 0.9800
C66 H66C 0.9800
C67 C68 1.484(7)
C68 H68A 0.9800
C68 H68B 0.9800
C68 H68C 0.9800
